data_7158077
loop_
_publ_author_name
'Zhang, Wande'
'Wei, Shiqiang'
'Qu, Jingping'
'Wang, Baomin'

_publ_section_title
;
 Acid-catalyzed allenylation of pyrazolones with propargyl alcohols.
;
_journal_issue 22
_journal_name_full 'Organic &amp; biomolecular chemistry'
_journal_page_first 4992
_journal_page_last 5001
_journal_paper_doi 10.1039/d1ob00592h
_journal_volume 19
_journal_year 2021
_chemical_formula_sum 'C43 H32 N2 O'
_chemical_formula_weight 592.71
_space_group_IT_number 14
_space_group_name_Hall '-P 2ybc'
_space_group_name_H-M_alt 'P 1 21/c 1'
_symmetry_cell_setting monoclinic
_symmetry_space_group_name_H-M 'P 1 21/c 1'
_atom_sites_solution_hydrogens geom
_atom_sites_solution_primary direct
_atom_sites_solution_secondary difmap
_audit_creation_method SHELXL-97
_audit_update_record
;
2020-06-27 deposited with the CCDC.	2021-05-11 downloaded from the CCDC.
;
_cell_angle_alpha 90.00
_cell_angle_beta 92.357(5)
_cell_angle_gamma 90.00
_cell_formula_units_Z 4
_cell_length_a 10.1304(12)
_cell_length_b 16.9245(19)
_cell_length_c 19.350(2)
_cell_measurement_reflns_used 1972
_cell_measurement_temperature 296(2)
_cell_measurement_theta_max 21.58
_cell_measurement_theta_min 2.43
_cell_volume 3314.8(6)
_computing_cell_refinement 'Bruker SMART'
_computing_data_collection 'Bruker SMART'
_computing_data_reduction 'Bruker SAINT'
_computing_molecular_graphics 'Bruker SHELXTL'
_computing_publication_material 'Bruker SHELXTL'
_computing_structure_refinement 'Bruker SHELXTL'
_computing_structure_solution 'Bruker SHELXTL'
_diffrn_ambient_temperature 296(2)
_diffrn_measured_fraction_theta_full 1.000
_diffrn_measured_fraction_theta_max 1.000
_diffrn_measurement_device_type 'CCD area detector'
_diffrn_measurement_method 'phi and omega scans'
_diffrn_radiation_monochromator graphite
_diffrn_radiation_source 'sealed tube'
_diffrn_radiation_type MoK\a
_diffrn_radiation_wavelength 0.71073
_diffrn_reflns_av_R_equivalents 0.0460
_diffrn_reflns_av_sigmaI/netI 0.0533
_diffrn_reflns_limit_h_max 12
_diffrn_reflns_limit_h_min -12
_diffrn_reflns_limit_k_max 20
_diffrn_reflns_limit_k_min -14
_diffrn_reflns_limit_l_max 22
_diffrn_reflns_limit_l_min -17
_diffrn_reflns_number 15864
_diffrn_reflns_theta_full 25.00
_diffrn_reflns_theta_max 25.00
_diffrn_reflns_theta_min 2.01
_exptl_absorpt_coefficient_mu 0.071
_exptl_absorpt_correction_T_max 0.9867
_exptl_absorpt_correction_T_min 0.9825
_exptl_absorpt_correction_type empirical
_exptl_absorpt_process_details SADABS
_exptl_crystal_colour colourless
_exptl_crystal_density_diffrn 1.188
_exptl_crystal_density_method 'not measured'
_exptl_crystal_description block
_exptl_crystal_F_000 1248
_exptl_crystal_size_max 0.25
_exptl_crystal_size_mid 0.21
_exptl_crystal_size_min 0.19
_refine_diff_density_max 0.122
_refine_diff_density_min -0.206
_refine_diff_density_rms 0.037
_refine_ls_extinction_method none
_refine_ls_goodness_of_fit_ref 0.960
_refine_ls_hydrogen_treatment 'riding mode'
_refine_ls_matrix_type full
_refine_ls_number_parameters 415
_refine_ls_number_reflns 5832
_refine_ls_number_restraints 0
_refine_ls_restrained_S_all 0.960
_refine_ls_R_factor_all 0.1053
_refine_ls_R_factor_gt 0.0527
_refine_ls_shift/su_max 0.000
_refine_ls_shift/su_mean 0.000
_refine_ls_structure_factor_coef Fsqd
_refine_ls_weighting_details 'calc w=1/[\s^2^(Fo^2^)+(0.0740P)^2^+0.0000P] where P=(Fo^2^+2Fc^2^)/3'
_refine_ls_weighting_scheme calc
_refine_ls_wR_factor_gt 0.1255
_refine_ls_wR_factor_ref 0.1464
_reflns_number_gt 3213
_reflns_number_total 5832
_reflns_threshold_expression >2sigma(I)
_cod_data_source_file d1ob00592h2.cif
_cod_data_source_block 1
_cod_depositor_comments
;
The following automatic conversions were performed:

data item '_symmetry_cell_setting' value 'Monoclinic' was changed to
'monoclinic' in accordance with the
/home/data/users/saulius/crontab/automatic-downloads/rss-feeds/RSC/lib/dictionaries/cif_core.dic
dictionary named 'cif_core.dic' version 2.4.2 last updated on
2011-04-26.

Automatic conversion script
Id: cif_fix_values 7556 2019-12-06 15:28:31Z antanas 

 Adding full bibliography for 7158077.cif.
;
_cod_original_cell_volume 3314.8(7)
_cod_original_sg_symbol_H-M 'P2(1)/c  '
_cod_database_code 7158077

loop_
_symmetry_equiv_pos_as_xyz
'x, y, z'
'-x, y+1/2, -z+1/2'
'-x, -y, -z'
'x, -y-1/2, z-1/2'

loop_
_atom_site_label
_atom_site_type_symbol
_atom_site_fract_x
_atom_site_fract_y
_atom_site_fract_z
_atom_site_U_iso_or_equiv
_atom_site_adp_type
_atom_site_occupancy
_atom_site_symmetry_multiplicity
_atom_site_calc_flag
_atom_site_refinement_flags
_atom_site_disorder_assembly
_atom_site_disorder_group
C1 C 0.41296(18) 0.43998(12) 0.09056(10) 0.0526(5) Uani 1 1 d . . .
N1 N 0.10726(15) 0.60466(10) 0.28782(9) 0.0564(5) Uani 1 1 d . . .
O1 O 0.04781(13) 0.54951(9) 0.18161(8) 0.0707(5) Uani 1 1 d . . .
N2 N 0.21961(17) 0.60621(10) 0.33235(9) 0.0602(5) Uani 1 1 d . . .
C5 C 0.12653(18) 0.56122(12) 0.22951(11) 0.0530(5) Uani 1 1 d . . .
C6 C 0.34002(17) 0.55396(13) 0.17239(11) 0.0538(5) Uani 1 1 d . . .
C7 C 0.54988(17) 0.40810(12) 0.10185(10) 0.0498(5) Uani 1 1 d . . .
C8 C 0.31616(19) 0.40556(12) 0.03864(10) 0.0547(5) Uani 1 1 d . . .
C9 C 0.37813(18) 0.49923(13) 0.12959(11) 0.0584(6) Uani 1 1 d . . .
C10 C 0.26694(17) 0.52883(12) 0.23688(10) 0.0512(5) Uani 1 1 d . . .
C11 C 0.31182(19) 0.56622(12) 0.30446(11) 0.0541(5) Uani 1 1 d . . .
C12 C 0.35119(18) 0.63939(13) 0.15460(11) 0.0558(5) Uani 1 1 d . . .
C13 C 0.6559(2) 0.45910(13) 0.10934(11) 0.0649(6) Uani 1 1 d . . .
H13A H 0.6418 0.5132 0.1053 0.078 Uiso 1 1 calc R . .
C14 C 0.3554(2) 0.35516(14) -0.01251(11) 0.0680(6) Uani 1 1 d . . .
H14A H 0.4441 0.3415 -0.0148 0.082 Uiso 1 1 calc R . .
C15 C 0.1828(2) 0.42570(14) 0.03965(12) 0.0663(6) Uani 1 1 d . . .
H15A H 0.1544 0.4601 0.0734 0.080 Uiso 1 1 calc R . .
C16 C -0.0075(2) 0.64768(12) 0.30592(12) 0.0615(6) Uani 1 1 d . . .
C17 C 0.2579(2) 0.43773(13) 0.24436(12) 0.0645(6) Uani 1 1 d . . .
H17A H 0.2249 0.4157 0.2007 0.077 Uiso 1 1 calc R . .
H17B H 0.3462 0.4170 0.2535 0.077 Uiso 1 1 calc R . .
C18 C 0.4423(2) 0.55628(13) 0.33982(13) 0.0670(6) Uani 1 1 d . . .
C19 C 0.5750(2) 0.32799(13) 0.10854(11) 0.0641(6) Uani 1 1 d . . .
H19A H 0.5057 0.2921 0.1034 0.077 Uiso 1 1 calc R . .
C20 C 0.17082(19) 0.41014(12) 0.30067(12) 0.0590(6) Uani 1 1 d . . .
C21 C -0.0172(3) 0.67498(15) 0.37288(14) 0.0850(8) Uani 1 1 d . . .
H21A H 0.0487 0.6638 0.4064 0.102 Uiso 1 1 calc R . .
C22 C 0.7014(2) 0.30074(15) 0.12280(13) 0.0771(7) Uani 1 1 d . . .
H22A H 0.7163 0.2468 0.1280 0.093 Uiso 1 1 calc R . .
C23 C 0.4029(2) 0.69516(15) 0.19996(13) 0.0762(7) Uani 1 1 d . . .
H23A H 0.4300 0.6799 0.2445 0.091 Uiso 1 1 calc R . .
C24 C 0.0415(2) 0.39076(16) 0.28615(14) 0.0892(8) Uani 1 1 d . . .
H24A H 0.0081 0.3953 0.2408 0.107 Uiso 1 1 calc R . .
C25 C 0.2634(3) 0.32453(16) -0.06078(12) 0.0840(8) Uani 1 1 d . . .
H25A H 0.2907 0.2900 -0.0947 0.101 Uiso 1 1 calc R . .
C26 C -0.1065(2) 0.66344(16) 0.25775(14) 0.0907(8) Uani 1 1 d . . .
H26A H -0.1010 0.6445 0.2128 0.109 Uiso 1 1 calc R . .
C27 C 0.3101(2) 0.66502(17) 0.08925(13) 0.0783(7) Uani 1 1 d . . .
H27A H 0.2733 0.6291 0.0576 0.094 Uiso 1 1 calc R . .
C28 C 0.4152(3) 0.77313(17) 0.18080(17) 0.0933(8) Uani 1 1 d . . .
H28A H 0.4507 0.8095 0.2124 0.112 Uiso 1 1 calc R . .
C29 C 0.0930(2) 0.39562(16) -0.00837(14) 0.0806(7) Uani 1 1 d . . .
H29A H 0.0044 0.4097 -0.0068 0.097 Uiso 1 1 calc R . .
C30 C 0.8053(2) 0.35230(17) 0.12940(14) 0.0822(8) Uani 1 1 d . . .
H30A H 0.8906 0.3335 0.1383 0.099 Uiso 1 1 calc R . .
C31 C 0.1326(3) 0.34513(17) -0.05851(14) 0.0873(8) Uani 1 1 d . . .
H31A H 0.0713 0.3248 -0.0909 0.105 Uiso 1 1 calc R . .
C32 C 0.7826(2) 0.43128(16) 0.12276(14) 0.0828(8) Uani 1 1 d . . .
H32A H 0.8527 0.4666 0.1273 0.099 Uiso 1 1 calc R . .
C33 C 0.3763(3) 0.79750(18) 0.11638(18) 0.0914(8) Uani 1 1 d . . .
H33A H 0.3856 0.8501 0.1036 0.110 Uiso 1 1 calc R . .
C34 C 0.2171(3) 0.40125(16) 0.36760(15) 0.0956(9) Uani 1 1 d . . .
H34A H 0.3054 0.4120 0.3789 0.115 Uiso 1 1 calc R . .
C35 C 0.5487(2) 0.52589(14) 0.30620(15) 0.0821(7) Uani 1 1 d . . .
H35A H 0.5381 0.5115 0.2599 0.098 Uiso 1 1 calc R . .
C36 C 0.6878(4) 0.5372(2) 0.4077(2) 0.1265(14) Uani 1 1 d . . .
H36A H 0.7696 0.5309 0.4306 0.152 Uiso 1 1 calc R . .
C37 C -0.2147(3) 0.7073(2) 0.2755(2) 0.1161(11) Uani 1 1 d . . .
H37A H -0.2817 0.7178 0.2425 0.139 Uiso 1 1 calc R . .
C38 C 0.1351(4) 0.3766(2) 0.41864(17) 0.1280(13) Uani 1 1 d . . .
H38A H 0.1679 0.3725 0.4641 0.154 Uiso 1 1 calc R . .
C39 C 0.0072(4) 0.3585(2) 0.4029(2) 0.1169(11) Uani 1 1 d . . .
H39A H -0.0477 0.3418 0.4374 0.140 Uiso 1 1 calc R . .
C40 C 0.3230(3) 0.7434(2) 0.07031(15) 0.0965(9) Uani 1 1 d . . .
H40A H 0.2955 0.7595 0.0261 0.116 Uiso 1 1 calc R . .
C41 C -0.1269(3) 0.71933(18) 0.38936(19) 0.1068(10) Uani 1 1 d . . .
H41A H -0.1343 0.7384 0.4341 0.128 Uiso 1 1 calc R . .
C42 C 0.4606(3) 0.57769(18) 0.40907(14) 0.0979(9) Uani 1 1 d . . .
H42A H 0.3909 0.5986 0.4330 0.117 Uiso 1 1 calc R . .
C43 C -0.0409(3) 0.3648(2) 0.3362(2) 0.1104(11) Uani 1 1 d . . .
H43A H -0.1283 0.3517 0.3247 0.132 Uiso 1 1 calc R . .
C44 C -0.2238(4) 0.73500(19) 0.3403(3) 0.1192(12) Uani 1 1 d . . .
H44A H -0.2966 0.7650 0.3516 0.143 Uiso 1 1 calc R . .
C45 C 0.6711(3) 0.51636(18) 0.3401(2) 0.1084(10) Uani 1 1 d . . .
H45A H 0.7415 0.4957 0.3166 0.130 Uiso 1 1 calc R . .
C46 C 0.5831(4) 0.5676(2) 0.44183(19) 0.1331(14) Uani 1 1 d . . .
H46A H 0.5950 0.5817 0.4881 0.160 Uiso 1 1 calc R . .

loop_
_atom_site_aniso_label
_atom_site_aniso_U_11
_atom_site_aniso_U_22
_atom_site_aniso_U_33
_atom_site_aniso_U_23
_atom_site_aniso_U_13
_atom_site_aniso_U_12
C1 0.0547(11) 0.0514(13) 0.0525(12) -0.0014(11) 0.0108(10) 0.0059(10)
N1 0.0548(10) 0.0551(12) 0.0597(10) -0.0104(9) 0.0065(8) 0.0057(8)
O1 0.0531(8) 0.0852(12) 0.0730(10) -0.0157(9) -0.0071(8) 0.0075(7)
N2 0.0659(11) 0.0556(12) 0.0589(10) -0.0096(9) -0.0003(9) -0.0057(9)
C5 0.0471(11) 0.0518(13) 0.0600(13) -0.0100(11) 0.0015(10) 0.0001(9)
C6 0.0455(11) 0.0531(14) 0.0627(13) -0.0094(12) 0.0029(10) 0.0052(10)
C7 0.0486(11) 0.0508(13) 0.0506(11) 0.0023(10) 0.0094(9) 0.0041(10)
C8 0.0591(12) 0.0534(14) 0.0521(12) 0.0031(11) 0.0085(10) 0.0039(10)
C9 0.0515(11) 0.0591(15) 0.0646(13) -0.0014(13) 0.0043(10) 0.0072(10)
C10 0.0464(11) 0.0477(13) 0.0593(12) -0.0086(11) 0.0016(9) -0.0008(9)
C11 0.0562(12) 0.0460(13) 0.0596(12) 0.0004(11) -0.0034(10) -0.0070(10)
C12 0.0461(11) 0.0552(15) 0.0668(14) -0.0025(12) 0.0096(10) 0.0080(10)
C13 0.0599(13) 0.0515(14) 0.0835(16) -0.0002(12) 0.0047(12) 0.0009(11)
C14 0.0776(15) 0.0695(16) 0.0573(13) -0.0007(13) 0.0101(12) 0.0046(12)
C15 0.0621(13) 0.0680(16) 0.0684(14) -0.0034(13) -0.0031(11) 0.0088(11)
C16 0.0630(13) 0.0481(14) 0.0755(15) -0.0034(12) 0.0275(12) 0.0018(10)
C17 0.0562(12) 0.0504(14) 0.0870(16) -0.0098(12) 0.0032(11) 0.0008(10)
C18 0.0637(14) 0.0569(15) 0.0790(16) 0.0094(13) -0.0151(12) -0.0138(11)
C19 0.0601(13) 0.0509(14) 0.0817(15) 0.0096(12) 0.0083(11) 0.0019(10)
C20 0.0566(12) 0.0474(13) 0.0726(15) 0.0000(12) -0.0026(11) -0.0002(10)
C21 0.0920(18) 0.0726(18) 0.0930(18) -0.0256(15) 0.0355(15) -0.0116(14)
C22 0.0759(16) 0.0597(16) 0.0955(18) 0.0129(14) 0.0012(14) 0.0160(13)
C23 0.0867(16) 0.0604(17) 0.0812(16) 0.0056(15) -0.0021(13) -0.0079(13)
C24 0.0613(15) 0.111(2) 0.0941(19) 0.0209(17) -0.0080(14) -0.0116(14)
C25 0.114(2) 0.080(2) 0.0573(14) -0.0124(14) 0.0018(15) -0.0011(16)
C26 0.0792(17) 0.105(2) 0.0901(18) 0.0150(17) 0.0258(15) 0.0385(15)
C27 0.0865(17) 0.080(2) 0.0690(16) -0.0018(15) 0.0074(13) 0.0209(14)
C28 0.106(2) 0.064(2) 0.110(2) 0.0051(17) 0.0077(17) -0.0111(15)
C29 0.0781(16) 0.0814(19) 0.0808(17) 0.0028(16) -0.0139(14) 0.0033(14)
C30 0.0593(14) 0.081(2) 0.1047(19) -0.0057(16) -0.0117(13) 0.0141(14)
C31 0.103(2) 0.086(2) 0.0701(17) 0.0031(16) -0.0222(16) -0.0110(16)
C32 0.0599(14) 0.0733(19) 0.115(2) -0.0069(16) -0.0042(14) -0.0049(13)
C33 0.105(2) 0.0630(19) 0.109(2) 0.0144(19) 0.0384(18) 0.0131(16)
C34 0.1011(19) 0.086(2) 0.097(2) 0.0313(17) -0.0285(17) -0.0341(16)
C35 0.0614(14) 0.0749(18) 0.1079(19) 0.0127(16) -0.0199(14) -0.0032(13)
C36 0.094(2) 0.114(3) 0.165(4) 0.043(3) -0.068(3) -0.030(2)
C37 0.098(2) 0.122(3) 0.133(3) 0.026(2) 0.045(2) 0.0509(19)
C38 0.177(3) 0.120(3) 0.086(2) 0.032(2) -0.018(2) -0.064(3)
C39 0.131(3) 0.108(3) 0.114(3) 0.025(2) 0.032(2) -0.017(2)
C40 0.127(2) 0.085(2) 0.0792(18) 0.0237(19) 0.0269(17) 0.0389(19)
C41 0.117(2) 0.076(2) 0.133(3) -0.032(2) 0.075(2) -0.0072(19)
C42 0.0974(19) 0.111(2) 0.0830(18) 0.0004(17) -0.0270(15) -0.0210(16)
C43 0.0665(17) 0.125(3) 0.140(3) 0.040(2) 0.0077(19) -0.0080(16)
C44 0.108(3) 0.078(2) 0.178(4) 0.014(2) 0.080(3) 0.0252(19)
C45 0.0670(17) 0.092(2) 0.163(3) 0.032(2) -0.0332(19) -0.0081(14)
C46 0.121(3) 0.164(4) 0.110(3) 0.016(2) -0.058(2) -0.035(3)

loop_
_atom_type_symbol
_atom_type_description
_atom_type_scat_dispersion_real
_atom_type_scat_dispersion_imag
_atom_type_scat_source
C C 0.0033 0.0016 'International Tables Vol C Tables 4.2.6.8 and 6.1.1.4'
H H 0.0000 0.0000 'International Tables Vol C Tables 4.2.6.8 and 6.1.1.4'
N N 0.0061 0.0033 'International Tables Vol C Tables 4.2.6.8 and 6.1.1.4'
O O 0.0106 0.0060 'International Tables Vol C Tables 4.2.6.8 and 6.1.1.4'

loop_
_geom_angle_atom_site_label_1
_geom_angle_atom_site_label_2
_geom_angle_atom_site_label_3
_geom_angle
_geom_angle_site_symmetry_1
_geom_angle_site_symmetry_3
_geom_angle_publ_flag
C9 C1 C8 120.05(18) . . ?
C9 C1 C7 117.46(18) . . ?
C8 C1 C7 122.47(18) . . ?
C5 N1 N2 112.21(15) . . ?
C5 N1 C16 128.47(18) . . ?
N2 N1 C16 119.29(17) . . ?
C11 N2 N1 108.49(16) . . ?
O1 C5 N1 127.31(18) . . ?
O1 C5 C10 126.40(18) . . ?
N1 C5 C10 106.28(16) . . ?
C9 C6 C12 120.79(19) . . ?
C9 C6 C10 118.79(19) . . ?
C12 C6 C10 119.94(17) . . ?
C13 C7 C19 117.60(18) . . ?
C13 C7 C1 120.16(19) . . ?
C19 C7 C1 122.17(18) . . ?
C14 C8 C15 118.0(2) . . ?
C14 C8 C1 121.60(19) . . ?
C15 C8 C1 120.34(19) . . ?
C6 C9 C1 175.1(2) . . ?
C11 C10 C5 100.21(16) . . ?
C11 C10 C6 116.77(16) . . ?
C5 C10 C6 107.64(16) . . ?
C11 C10 C17 110.69(17) . . ?
C5 C10 C17 107.91(15) . . ?
C6 C10 C17 112.51(17) . . ?
N2 C11 C18 121.1(2) . . ?
N2 C11 C10 112.70(16) . . ?
C18 C11 C10 126.05(19) . . ?
C23 C12 C27 117.3(2) . . ?
C23 C12 C6 123.2(2) . . ?
C27 C12 C6 119.4(2) . . ?
C7 C13 C32 121.3(2) . . ?
C8 C14 C25 120.5(2) . . ?
C29 C15 C8 121.1(2) . . ?
C26 C16 C21 119.7(2) . . ?
C26 C16 N1 121.0(2) . . ?
C21 C16 N1 119.4(2) . . ?
C20 C17 C10 114.49(17) . . ?
C35 C18 C42 118.3(2) . . ?
C35 C18 C11 121.8(2) . . ?
C42 C18 C11 119.9(2) . . ?
C22 C19 C7 120.8(2) . . ?
C34 C20 C24 117.1(2) . . ?
C34 C20 C17 122.1(2) . . ?
C24 C20 C17 120.7(2) . . ?
C16 C21 C41 119.0(3) . . ?
C30 C22 C19 120.6(2) . . ?
C12 C23 C28 121.4(2) . . ?
C20 C24 C43 122.4(3) . . ?
C31 C25 C14 120.3(2) . . ?
C16 C26 C37 120.2(3) . . ?
C40 C27 C12 120.9(3) . . ?
C33 C28 C23 120.8(3) . . ?
C31 C29 C15 120.5(2) . . ?
C32 C30 C22 119.4(2) . . ?
C29 C31 C25 119.6(2) . . ?
C30 C32 C13 120.3(2) . . ?
C28 C33 C40 119.1(3) . . ?
C20 C34 C38 121.2(3) . . ?
C18 C35 C45 121.3(3) . . ?
C45 C36 C46 119.5(3) . . ?
C44 C37 C26 120.4(3) . . ?
C39 C38 C34 120.3(3) . . ?
C38 C39 C43 119.8(3) . . ?
C33 C40 C27 120.4(3) . . ?
C44 C41 C21 120.3(3) . . ?
C46 C42 C18 119.4(3) . . ?
C39 C43 C24 119.1(3) . . ?
C37 C44 C41 120.4(3) . . ?
C36 C45 C35 119.9(3) . . ?
C36 C46 C42 121.5(3) . . ?

loop_
_geom_bond_atom_site_label_1
_geom_bond_atom_site_label_2
_geom_bond_distance
_geom_bond_site_symmetry_2
_geom_bond_publ_flag
C1 C9 1.312(3) . ?
C1 C8 1.493(3) . ?
C1 C7 1.496(3) . ?
N1 C5 1.367(2) . ?
N1 N2 1.399(2) . ?
N1 C16 1.427(2) . ?
O1 C5 1.214(2) . ?
N2 C11 1.290(2) . ?
C5 C10 1.526(3) . ?
C6 C9 1.311(3) . ?
C6 C12 1.492(3) . ?
C6 C10 1.537(3) . ?
C7 C13 1.381(3) . ?
C7 C19 1.384(3) . ?
C8 C14 1.378(3) . ?
C8 C15 1.394(3) . ?
C10 C11 1.506(3) . ?
C10 C17 1.552(3) . ?
C11 C18 1.473(3) . ?
C12 C23 1.377(3) . ?
C12 C27 1.385(3) . ?
C13 C32 1.382(3) . ?
C14 C25 1.392(3) . ?
C15 C29 1.372(3) . ?
C16 C26 1.368(3) . ?
C16 C21 1.383(3) . ?
C17 C20 1.504(3) . ?
C18 C35 1.381(3) . ?
C18 C42 1.393(3) . ?
C19 C22 1.378(3) . ?
C20 C34 1.367(3) . ?
C20 C24 1.369(3) . ?
C21 C41 1.389(4) . ?
C22 C30 1.369(3) . ?
C23 C28 1.378(3) . ?
C24 C43 1.376(4) . ?
C25 C31 1.373(3) . ?
C26 C37 1.378(3) . ?
C27 C40 1.384(4) . ?
C28 C33 1.356(4) . ?
C29 C31 1.365(3) . ?
C30 C32 1.361(3) . ?
C33 C40 1.373(4) . ?
C34 C38 1.381(4) . ?
C35 C45 1.388(3) . ?
C36 C45 1.357(5) . ?
C36 C46 1.372(5) . ?
C37 C44 1.344(5) . ?
C38 C39 1.355(4) . ?
C39 C43 1.365(4) . ?
C41 C44 1.364(4) . ?
C42 C46 1.381(4) . ?
